data_2208631
loop_
_publ_author_name
'Cheng, Ru-Mei'
'Li, Yi-Zhi'
'Ou, Sheng-Ju'
'Chen, Xue-Tai'

_publ_section_title
;
 3,5-Bis(salicylideneamino)-1<i>H</i>-1,2,4-triazole methanol solvate
;
_journal_coeditor_code IS2007
_journal_issue 4
_journal_name_full 'Acta Crystallographica Section E'
_journal_page_first o1424
_journal_page_last o1425
_journal_paper_doi 10.1107/S1600536806008853
_journal_volume 62
_journal_year 2006
_chemical_formula_iupac 'C16 H13 N5 O2, C H4 O'
_chemical_formula_moiety 'C16 H13 N5 O2, C H4 O'
_chemical_formula_sum 'C17 H17 N5 O3'
_chemical_formula_weight 339.36
_chemical_name_systematic
;
3,5-Bis(salicylideneamino)-1H-1,2,4-triazole methanol solvate
;
_space_group_IT_number 14
_symmetry_cell_setting monoclinic
_symmetry_space_group_name_Hall '-P 2yn'
_symmetry_space_group_name_H-M 'P 1 21/n 1'
_atom_sites_solution_hydrogens geom
_atom_sites_solution_primary direct
_atom_sites_solution_secondary difmap
_cell_angle_alpha 90.00
_cell_angle_beta 90.332(3)
_cell_angle_gamma 90.00
_cell_formula_units_Z 4
_cell_length_a 5.8562(7)
_cell_length_b 9.1651(12)
_cell_length_c 31.907(4)
_cell_measurement_reflns_used 428
_cell_measurement_temperature 293(2)
_cell_measurement_theta_max 17.47
_cell_measurement_theta_min 2.31
_cell_volume 1712.5(4)
_computing_cell_refinement 'SAINT (Bruker, 2000)'
_computing_data_collection 'SMART (Bruker, 2000)'
_computing_data_reduction SAINT
_computing_molecular_graphics SHELXTL
_computing_publication_material SHELXTL
_computing_structure_refinement SHELXTL
_computing_structure_solution 'SHELXTL (Bruker, 2000)'
_diffrn_ambient_temperature 293(2)
_diffrn_measured_fraction_theta_full 0.999
_diffrn_measured_fraction_theta_max 0.999
_diffrn_measurement_device_type 'Bruker SMART APEX CCD area-detector'
_diffrn_measurement_method '\f and \w'
_diffrn_radiation_monochromator graphite
_diffrn_radiation_source 'sealed tube'
_diffrn_radiation_type MoK\a
_diffrn_radiation_wavelength 0.71073
_diffrn_reflns_av_R_equivalents 0.0532
_diffrn_reflns_av_sigmaI/netI 0.0922
_diffrn_reflns_limit_h_max 6
_diffrn_reflns_limit_h_min -7
_diffrn_reflns_limit_k_max 11
_diffrn_reflns_limit_k_min -7
_diffrn_reflns_limit_l_max 30
_diffrn_reflns_limit_l_min -39
_diffrn_reflns_number 9110
_diffrn_reflns_theta_full 26.00
_diffrn_reflns_theta_max 26.00
_diffrn_reflns_theta_min 2.31
_diffrn_standards_number 0
_exptl_absorpt_coefficient_mu 0.094
_exptl_absorpt_correction_T_max 0.98
_exptl_absorpt_correction_T_min 0.97
_exptl_absorpt_correction_type multi-scan
_exptl_absorpt_process_details '(SADABS; Bruker, 2000)'
_exptl_crystal_colour colourless
_exptl_crystal_density_diffrn 1.316
_exptl_crystal_density_method 'not measured'
_exptl_crystal_description block
_exptl_crystal_F_000 712
_exptl_crystal_size_max 0.28
_exptl_crystal_size_mid 0.24
_exptl_crystal_size_min 0.22
_refine_diff_density_max 0.175
_refine_diff_density_min -0.177
_refine_ls_extinction_expression Fc^*^=kFc[1+0.001xFc^2^\l^3^/sin(2\q)]^-1/4^
_refine_ls_extinction_method none
_refine_ls_goodness_of_fit_ref 0.964
_refine_ls_hydrogen_treatment mixed
_refine_ls_matrix_type full
_refine_ls_number_parameters 240
_refine_ls_number_reflns 3374
_refine_ls_number_restraints 0
_refine_ls_restrained_S_all 0.964
_refine_ls_R_factor_all 0.1325
_refine_ls_R_factor_gt 0.0655
_refine_ls_shift/su_max 0.000
_refine_ls_shift/su_mean 0.000
_refine_ls_structure_factor_coef Fsqd
_refine_ls_weighting_details 'calc w=1/[\s^2^(Fo^2^)+(0.0643P)^2^] where P=(Fo^2^+2Fc^2^)/3'
_refine_ls_weighting_scheme calc
_refine_ls_wR_factor_gt 0.1437
_refine_ls_wR_factor_ref 0.1585
_reflns_number_gt 1686
_reflns_number_total 3374
_reflns_threshold_expression I>2\s(I)
_cod_data_source_file is2007.cif
_cod_data_source_block I
_cod_depositor_comments
;
The following automatic conversions were performed:
'_symmetry_cell_setting' value 'Monoclinic' changed to 'monoclinic'
according to '/home/saulius/struct/CIF-dictionaries/cif_core.dic'
dictionary named 'cif_core.dic' version 2.4.1 from 2010-06-29.

Automatic conversion script
Id: cif_fix_enum 1527 2010-12-29 10:47:43Z saulius 

The following automatic conversions were performed:

'_symmetry_cell_setting' value 'Monoclinic' changed to 'monoclinic'
according to /home/saulius/struct/CIF-dictionaries/cif_core.dic
dictionary named 'cif_core.dic' version 2.4.1 from 2010-06-29.

Automatic conversion script
Id: cif_fix_values 1715 2011-07-08 13:25:40Z adriana 
;
_cod_original_sg_symbol_H-M 'P 21/n'
_cod_database_code 2208631
_cod_database_fobs_code 2208631

loop_
_symmetry_equiv_pos_as_xyz
'x, y, z'
'-x+1/2, y+1/2, -z+1/2'
'-x, -y, -z'
'x-1/2, -y-1/2, z-1/2'

loop_
_atom_site_type_symbol
_atom_site_label
_atom_site_fract_x
_atom_site_fract_y
_atom_site_fract_z
_atom_site_U_iso_or_equiv
_atom_site_adp_type
_atom_site_calc_flag
_atom_site_refinement_flags
_atom_site_occupancy
C C1 1.1721(5) 0.1470(4) 0.19836(9) 0.0652(8) Uani d . 1
C C2 1.2701(6) 0.0591(4) 0.22949(11) 0.0790(10) Uani d . 1
H H2 1.4055 0.0092 0.2244 0.095 Uiso calc R 1
C C3 1.1631(7) 0.0473(4) 0.26788(11) 0.0796(10) Uani d . 1
H H3 1.2297 -0.0096 0.2888 0.096 Uiso calc R 1
C C4 0.9612(6) 0.1174(4) 0.27589(10) 0.0745(10) Uani d . 1
H H4 0.8917 0.1082 0.3019 0.089 Uiso calc R 1
C C5 0.8627(5) 0.2017(4) 0.24505(9) 0.0662(9) Uani d . 1
H H5 0.7254 0.2491 0.2504 0.079 Uiso calc R 1
C C6 0.9648(5) 0.2175(3) 0.20585(9) 0.0576(7) Uani d . 1
C C7 0.8511(5) 0.3055(3) 0.17455(8) 0.0559(7) Uani d . 1
H H7 0.7088 0.3451 0.1806 0.067 Uiso calc R 1
C C8 0.8159(5) 0.4212(3) 0.11162(8) 0.0541(7) Uani d . 1
C C9 0.5763(5) 0.5677(3) 0.08722(8) 0.0496(7) Uani d . 1
C C10 0.2655(5) 0.6937(3) 0.11037(9) 0.0560(7) Uani d . 1
H H10 0.2905 0.6456 0.1357 0.067 Uiso calc R 1
C C11 0.0777(5) 0.7952(3) 0.10708(9) 0.0561(7) Uani d . 1
C C12 -0.0566(5) 0.8191(4) 0.14269(10) 0.0705(9) Uani d . 1
H H12 -0.0231 0.7704 0.1676 0.085 Uiso calc R 1
C C13 -0.2383(5) 0.9147(4) 0.14086(11) 0.0742(10) Uani d . 1
H H13 -0.3299 0.9294 0.1642 0.089 Uiso calc R 1
C C14 -0.2829(6) 0.9889(4) 0.10366(12) 0.0804(10) Uani d . 1
H H14 -0.4062 1.0528 0.1024 0.097 Uiso calc R 1
C C15 -0.1486(6) 0.9701(4) 0.06862(11) 0.0802(10) Uani d . 1
H H15 -0.1794 1.0224 0.0442 0.096 Uiso calc R 1
C C16 0.0318(5) 0.8732(4) 0.07009(10) 0.0657(9) Uani d . 1
C C17 1.3512(8) 0.2341(5) 0.03626(13) 0.1053(15) Uani d . 1
H H17A 1.3444 0.2278 0.0663 0.158 Uiso calc R 1
H H17B 1.5074 0.2273 0.0275 0.158 Uiso calc R 1
H H17C 1.2649 0.1556 0.0241 0.158 Uiso calc R 1
N N1 0.7299(4) 0.5392(3) 0.05723(7) 0.0585(7) Uani d . 1
H H1B 0.746(5) 0.576(3) 0.0301(10) 0.070 Uiso d . 1
N N2 0.8900(4) 0.4436(3) 0.07248(7) 0.0586(7) Uani d . 1
N N3 0.9409(4) 0.3308(3) 0.13849(7) 0.0564(6) Uani d . 1
N N4 0.6240(4) 0.4962(3) 0.12198(6) 0.0529(6) Uani d . 1
N N5 0.4002(4) 0.6673(3) 0.07929(7) 0.0550(6) Uani d . 1
O O1 1.2836(4) 0.1605(3) 0.16170(7) 0.0864(8) Uani d . 1
H H1A 1.184(6) 0.216(4) 0.1388(11) 0.104 Uiso d . 1
O O2 0.1601(5) 0.8552(3) 0.03571(7) 0.0970(9) Uani d . 1
H H2A 0.282(7) 0.774(5) 0.0403(12) 0.116 Uiso d . 1
O O3 1.2594(4) 0.3676(3) 0.02309(7) 0.0820(8) Uani d . 1
H H3A 1.133(6) 0.374(4) 0.0384(11) 0.098 Uiso d . 1

loop_
_atom_site_aniso_label
_atom_site_aniso_U_11
_atom_site_aniso_U_22
_atom_site_aniso_U_33
_atom_site_aniso_U_12
_atom_site_aniso_U_13
_atom_site_aniso_U_23
C1 0.0613(19) 0.076(2) 0.0582(18) 0.0121(18) 0.0069(15) 0.0075(15)
C2 0.070(2) 0.087(3) 0.080(2) 0.0285(19) 0.0074(18) 0.0123(19)
C3 0.091(3) 0.074(3) 0.074(2) 0.009(2) -0.0081(19) 0.0164(18)
C4 0.094(3) 0.071(2) 0.0576(19) 0.002(2) 0.0055(17) 0.0119(16)
C5 0.0617(19) 0.077(2) 0.0601(18) 0.0072(17) 0.0104(15) 0.0118(15)
C6 0.0541(16) 0.0614(19) 0.0575(17) 0.0046(15) 0.0070(13) 0.0065(14)
C7 0.0580(17) 0.0562(19) 0.0537(17) 0.0038(15) 0.0055(14) -0.0023(13)
C8 0.0547(16) 0.065(2) 0.0431(15) 0.0082(15) 0.0019(12) 0.0001(13)
C9 0.0493(16) 0.0578(18) 0.0417(15) 0.0027(14) 0.0050(11) 0.0008(12)
C10 0.0560(17) 0.0601(19) 0.0521(16) 0.0063(15) 0.0072(13) 0.0012(13)
C11 0.0567(17) 0.0533(18) 0.0585(17) 0.0048(14) 0.0036(13) -0.0057(13)
C12 0.066(2) 0.084(3) 0.0617(18) 0.0126(18) 0.0138(15) 0.0002(16)
C13 0.056(2) 0.089(3) 0.077(2) 0.0000(19) 0.0142(16) -0.0130(19)
C14 0.066(2) 0.074(2) 0.101(3) 0.0194(19) 0.008(2) -0.006(2)
C15 0.079(2) 0.082(3) 0.079(2) 0.024(2) 0.0036(19) 0.0150(18)
C16 0.064(2) 0.063(2) 0.070(2) 0.0119(17) 0.0071(16) 0.0072(16)
C17 0.125(4) 0.094(3) 0.097(3) 0.043(3) 0.018(2) 0.022(2)
N1 0.0582(14) 0.0713(19) 0.0460(13) 0.0119(13) 0.0110(12) 0.0096(12)
N2 0.0553(15) 0.0697(17) 0.0510(13) 0.0122(13) 0.0086(11) 0.0072(12)
N3 0.0583(14) 0.0621(17) 0.0488(13) 0.0120(12) 0.0044(11) 0.0015(11)
N4 0.0575(14) 0.0570(15) 0.0443(12) 0.0080(12) 0.0067(10) 0.0032(10)
N5 0.0544(14) 0.0606(17) 0.0501(13) 0.0080(12) 0.0050(11) 0.0050(11)
O1 0.0736(16) 0.116(2) 0.0698(15) 0.0360(15) 0.0201(12) 0.0233(13)
O2 0.101(2) 0.122(2) 0.0672(14) 0.0505(17) 0.0238(13) 0.0233(14)
O3 0.0807(16) 0.103(2) 0.0622(14) 0.0301(15) 0.0224(12) 0.0177(12)

loop_
_atom_type_symbol
_atom_type_description
_atom_type_scat_dispersion_real
_atom_type_scat_dispersion_imag
_atom_type_scat_source
C C 0.0033 0.0016 'International Tables Vol C Tables 4.2.6.8 and 6.1.1.4'
H H 0.0000 0.0000 'International Tables Vol C Tables 4.2.6.8 and 6.1.1.4'
N N 0.0061 0.0033 'International Tables Vol C Tables 4.2.6.8 and 6.1.1.4'
O O 0.0106 0.0060 'International Tables Vol C Tables 4.2.6.8 and 6.1.1.4'

loop_
_geom_angle_atom_site_label_1
_geom_angle_atom_site_label_2
_geom_angle_atom_site_label_3
_geom_angle
O1 C1 C6 122.1(3)
O1 C1 C2 118.0(3)
C6 C1 C2 119.9(3)
C3 C2 C1 119.2(3)
C3 C2 H2 120.4
C1 C2 H2 120.4
C4 C3 C2 121.6(3)
C4 C3 H3 119.2
C2 C3 H3 119.2
C3 C4 C5 119.3(3)
C3 C4 H4 120.4
C5 C4 H4 120.4
C4 C5 C6 121.2(3)
C4 C5 H5 119.4
C6 C5 H5 119.4
C1 C6 C5 118.8(3)
C1 C6 C7 122.6(3)
C5 C6 C7 118.6(3)
N3 C7 C6 121.9(3)
N3 C7 H7 119.0
C6 C7 H7 119.0
N2 C8 N4 114.9(2)
N2 C8 N3 119.4(2)
N4 C8 N3 125.6(2)
N4 C9 N1 111.3(3)
N4 C9 N5 129.0(2)
N1 C9 N5 119.6(2)
N5 C10 C11 122.1(3)
N5 C10 H10 118.9
C11 C10 H10 118.9
C12 C11 C16 119.7(3)
C12 C11 C10 118.2(3)
C16 C11 C10 122.1(3)
C13 C12 C11 120.0(3)
C13 C12 H12 120.0
C11 C12 H12 120.0
C12 C13 C14 119.2(3)
C12 C13 H13 120.4
C14 C13 H13 120.4
C15 C14 C13 121.6(3)
C15 C14 H14 119.2
C13 C14 H14 119.2
C16 C15 C14 119.4(3)
C16 C15 H15 120.3
C14 C15 H15 120.3
O2 C16 C15 118.8(3)
O2 C16 C11 121.2(3)
C15 C16 C11 119.9(3)
O3 C17 H17A 109.5
O3 C17 H17B 109.5
H17A C17 H17B 109.5
O3 C17 H17C 109.5
H17A C17 H17C 109.5
H17B C17 H17C 109.5
C9 N1 N2 109.3(2)
C9 N1 H1B 131.4(19)
N2 N1 H1B 119.2(19)
C8 N2 N1 101.8(2)
C8 N2 O3 138.50(19)
N1 N2 O3 119.55(16)
C7 N3 C8 116.1(2)
C9 N4 C8 102.6(2)
C10 N5 C9 115.8(2)
C1 O1 H1A 112.1(19)
C16 O2 H2A 111(2)
C17 O3 N2 110.4(2)
C17 O3 H3A 102(2)

loop_
_geom_bond_atom_site_label_1
_geom_bond_atom_site_label_2
_geom_bond_distance
C1 O1 1.349(3)
C1 C6 1.397(4)
C1 C2 1.399(4)
C2 C3 1.383(5)
C2 H2 0.9300
C3 C4 1.371(5)
C3 H3 0.9300
C4 C5 1.375(4)
C4 H4 0.9300
C5 C6 1.397(4)
C5 H5 0.9300
C6 C7 1.443(4)
C7 N3 1.289(3)
C7 H7 0.9300
C8 N2 1.340(3)
C8 N4 1.360(3)
C8 N3 1.397(3)
C9 N4 1.317(3)
C9 N1 1.343(3)
C9 N5 1.399(3)
C10 N5 1.293(3)
C10 C11 1.444(4)
C10 H10 0.9300
C11 C12 1.403(4)
C11 C16 1.404(4)
C12 C13 1.380(4)
C12 H12 0.9300
C13 C14 1.391(5)
C13 H13 0.9300
C14 C15 1.381(5)
C14 H14 0.9300
C15 C16 1.381(4)
C15 H15 0.9300
C16 O2 1.343(4)
C17 O3 1.400(5)
C17 H17A 0.9600
C17 H17B 0.9600
C17 H17C 0.9600
N1 N2 1.371(3)
N1 H1B 0.94(3)
N2 O3 2.773(3)
O1 H1A 1.06(4)
O2 H2A 1.05(4)
O3 H3A 0.89(4)

loop_
_geom_hbond_atom_site_label_D
_geom_hbond_atom_site_label_H
_geom_hbond_atom_site_label_A
_geom_hbond_site_symmetry_A
_geom_hbond_distance_DH
_geom_hbond_distance_HA
_geom_hbond_distance_DA
_geom_hbond_angle_DHA
O2 H2A N5 . 1.05(4) 1.72(4) 2.618(3) 141(3)
O1 H1A N3 . 1.06(4) 1.77(4) 2.645(3) 137(3)
O3 H3A N2 . 0.89(4) 1.91(4) 2.773(3) 164(4)
N1 H1B O3 3_765 0.94(3) 1.77(3) 2.702(3) 172(3)
C15 H15 O2 3_575 0.93 2.79 3.694(4) 164
C14 H14 O1 1_365 0.93 2.81 3.522(4) 134
C4 H4 N4 2_645 0.93 2.64 3.481(4) 151

loop_
_cod_related_entry_id
_cod_related_entry_database
_cod_related_entry_code
1 ChemSpider 30654941
